data_7126459
loop_
_publ_author_name
'Xiao, Lin'
'Chen, Weixing'
'Shen, Lingyi'
'Liu, Li'
'Xue, Yujie'
'Zhao, Yanxia'
'Yang, Xiao-Juan'

_publ_section_title
;
 Reduction of carbodiimides by a dialumane through insertion and
 cycloaddition.
;
_journal_issue 47
_journal_name_full 'Chemical communications (Cambridge, England)'
_journal_page_first 6352
_journal_page_last 6355
_journal_paper_doi 10.1039/d0cc02048f
_journal_volume 56
_journal_year 2020
_chemical_formula_sum 'C77 H118 Al2 N6 O2'
_chemical_formula_weight 1213.73
_space_group_crystal_system monoclinic
_space_group_IT_number 15
_space_group_name_Hall '-C 2yc'
_space_group_name_H-M_alt 'C 1 2/c 1'
_atom_sites_solution_hydrogens geom
_atom_sites_solution_primary direct
_atom_sites_solution_secondary difmap
_audit_creation_method SHELXL-2014/7
_audit_update_record
;
2020-03-16 deposited with the CCDC.	2020-04-29 downloaded from the CCDC.
;
_cell_angle_alpha 90
_cell_angle_beta 98.006(3)
_cell_angle_gamma 90
_cell_formula_units_Z 8
_cell_length_a 23.926(5)
_cell_length_b 13.520(3)
_cell_length_c 47.134(9)
_cell_measurement_reflns_used 9196
_cell_measurement_temperature 153(2)
_cell_measurement_theta_max 22.71
_cell_measurement_theta_min 2.24
_cell_volume 15098(5)
_computing_cell_refinement 'Bruker SMART'
_computing_data_collection 'Bruker SMART APEX II'
_computing_data_reduction 'Bruker SAINT'
_computing_molecular_graphics SHELXTL
_computing_publication_material SHELXTL
_computing_structure_refinement 'SHELXL-2014/7 (Sheldrick, 2014)'
_computing_structure_solution 'SHELXL-2014/7 (Sheldrick, 2014)'
_diffrn_ambient_temperature 153(2)
_diffrn_detector_area_resol_mean 'fine-focus sealed tube'
_diffrn_measured_fraction_theta_full 0.992
_diffrn_measured_fraction_theta_max 0.992
_diffrn_measurement_device_type 'Bruker APEX II area detector'
_diffrn_measurement_method '\w scan'
_diffrn_radiation_type MoK\a
_diffrn_radiation_wavelength 0.71073
_diffrn_reflns_av_R_equivalents 0.0613
_diffrn_reflns_av_unetI/netI 0.0758
_diffrn_reflns_Laue_measured_fraction_full 0.992
_diffrn_reflns_Laue_measured_fraction_max 0.992
_diffrn_reflns_limit_h_max 28
_diffrn_reflns_limit_h_min -27
_diffrn_reflns_limit_k_max 15
_diffrn_reflns_limit_k_min -15
_diffrn_reflns_limit_l_max 55
_diffrn_reflns_limit_l_min -53
_diffrn_reflns_number 45817
_diffrn_reflns_point_group_measured_fraction_full 0.992
_diffrn_reflns_point_group_measured_fraction_max 0.992
_diffrn_reflns_theta_full 24.796
_diffrn_reflns_theta_max 24.796
_diffrn_reflns_theta_min 1.734
_exptl_absorpt_coefficient_mu 0.085
_exptl_absorpt_correction_type multi-scan
_exptl_absorpt_process_details SADABS
_exptl_crystal_colour yellow
_exptl_crystal_density_diffrn 1.068
_exptl_crystal_density_meas ?
_exptl_crystal_description block
_exptl_crystal_F_000 5312
_exptl_crystal_size_max 0.250
_exptl_crystal_size_mid 0.240
_exptl_crystal_size_min 0.220
_exptl_transmission_factor_max 0.7451
_exptl_transmission_factor_min 0.5013
_platon_squeeze_details
;
;
_refine_diff_density_max 0.461
_refine_diff_density_min -0.276
_refine_diff_density_rms 0.052
_refine_ls_extinction_method none
_refine_ls_goodness_of_fit_ref 1.107
_refine_ls_hydrogen_treatment constr
_refine_ls_matrix_type full
_refine_ls_number_parameters 759
_refine_ls_number_reflns 12879
_refine_ls_number_restraints 0
_refine_ls_restrained_S_all 1.107
_refine_ls_R_factor_all 0.1173
_refine_ls_R_factor_gt 0.0761
_refine_ls_shift/su_max 0.001
_refine_ls_shift/su_mean 0.000
_refine_ls_structure_factor_coef Fsqd
_refine_ls_weighting_details 'w=1/[\s^2^(Fo^2^)+(0.1000P)^2^+4.0000P] where P=(Fo^2^+2Fc^2^)/3'
_refine_ls_weighting_scheme calc
_refine_ls_wR_factor_gt 0.1972
_refine_ls_wR_factor_ref 0.2136
_reflns_Friedel_coverage 0.000
_reflns_number_gt 7836
_reflns_number_total 12879
_reflns_threshold_expression 'I > 2\s(I)'
_cod_data_source_file d0cc02048f2.cif
_cod_data_source_block 2
_cod_depositor_comments
;
The following automatic conversions were performed:

data item '_exptl_absorpt_correction_type' value 'Multi-scan' was
changed to 'multi-scan' in accordance with the
/home/data/users/saulius/crontab/automatic-downloads/rss-feeds/RSC/lib/dictionaries/cif_core.dic
dictionary named 'cif_core.dic' version 2.4.2 last updated on
2011-04-26.

data item '_exptl_crystal_density_meas' value 'not measured' was
changed to '?' -- the value is perceived as not measured.

Automatic conversion script
Id: cif_fix_values 7556 2019-12-06 15:28:31Z antanas 

 Adding full bibliography for 7126459--7126464.cif.
;
_cod_original_sg_symbol_H-M 'C 2/c'
_cod_database_code 7126459
_shelx_shelxl_version_number 2014/7
_shelx_space_group_comment
;
The symmetry employed for this shelxl refinement is uniquely defined
by the following loop, which should always be used as a source of
symmetry information in preference to the above space-group names.
They are only intended as comments.
;
_shelx_estimated_absorpt_t_min 0.979
_shelx_estimated_absorpt_t_max 0.982

loop_
_space_group_symop_operation_xyz
'x, y, z'
'-x, y, -z+1/2'
'x+1/2, y+1/2, z'
'-x+1/2, y+1/2, -z+1/2'
'-x, -y, -z'
'x, -y, z-1/2'
'-x+1/2, -y+1/2, -z'
'x+1/2, -y+1/2, z-1/2'

loop_
_atom_site_label
_atom_site_type_symbol
_atom_site_fract_x
_atom_site_fract_y
_atom_site_fract_z
_atom_site_U_iso_or_equiv
_atom_site_adp_type
_atom_site_occupancy
_atom_site_site_symmetry_order
_atom_site_calc_flag
_atom_site_refinement_flags_posn
_atom_site_refinement_flags_adp
_atom_site_refinement_flags_occupancy
_atom_site_disorder_assembly
_atom_site_disorder_group
Al2 Al 0.29723(4) 0.33727(6) 0.64835(2) 0.0348(2) Uani 1 1 d . . . . .
Al1 Al 0.43950(4) 0.30190(7) 0.59984(2) 0.0379(2) Uani 1 1 d . . . . .
O1 O 0.26424(9) 0.40509(16) 0.61430(4) 0.0467(6) Uani 1 1 d . . . . .
N5 N 0.41455(10) 0.37334(18) 0.63105(5) 0.0371(6) Uani 1 1 d . . . . .
N6 N 0.37545(11) 0.24056(18) 0.61168(5) 0.0401(6) Uani 1 1 d . . . . .
N4 N 0.28411(11) 0.41768(18) 0.67815(5) 0.0410(6) Uani 1 1 d . . . . .
N3 N 0.24364(11) 0.24864(18) 0.65607(5) 0.0432(6) Uani 1 1 d . . . . .
N2 N 0.44582(11) 0.3661(2) 0.56607(5) 0.0467(7) Uani 1 1 d . . . . .
N1 N 0.50631(11) 0.23845(19) 0.59932(5) 0.0443(7) Uani 1 1 d . . . . .
C57 C 0.37073(12) 0.3110(2) 0.63153(6) 0.0353(7) Uani 1 1 d . . . . .
C2 C 0.50342(14) 0.3552(3) 0.56157(7) 0.0486(9) Uani 1 1 d . . . . .
C30 C 0.23191(13) 0.3830(2) 0.68647(7) 0.0445(8) Uani 1 1 d . . . . .
C29 C 0.21176(14) 0.2972(2) 0.67552(7) 0.0456(8) Uani 1 1 d . . . . .
C1 C 0.53462(14) 0.2895(3) 0.57842(7) 0.0488(8) Uani 1 1 d . . . . .
C50 C 0.31511(14) 0.4869(2) 0.69786(7) 0.0462(8) Uani 1 1 d . . . . .
C58 C 0.34695(15) 0.1442(2) 0.61050(7) 0.0480(8) Uani 1 1 d . . . . .
H58 H 0.3126 0.1495 0.6203 0.058 Uiso 1 1 calc R U . . .
C64 C 0.43048(14) 0.4553(2) 0.65061(7) 0.0465(8) Uani 1 1 d . . . . .
H64 H 0.3977 0.5014 0.6503 0.056 Uiso 1 1 calc R U . . .
C5 C 0.52681(13) 0.1433(2) 0.60861(7) 0.0483(8) Uani 1 1 d . . . . .
C17 C 0.40540(14) 0.4096(3) 0.54415(7) 0.0496(9) Uani 1 1 d . . . . .
C49 C 0.31808(15) 0.5870(2) 0.69042(8) 0.0538(9) Uani 1 1 d . . . . .
C33 C 0.23075(16) 0.1448(2) 0.65083(8) 0.0525(9) Uani 1 1 d . . . . .
C6 C 0.53165(15) 0.0660(3) 0.58922(8) 0.0566(9) Uani 1 1 d . . . . .
C18 C 0.39469(16) 0.5115(3) 0.54317(7) 0.0566(9) Uani 1 1 d . . . . .
C10 C 0.54009(15) 0.1241(3) 0.63841(8) 0.0566(9) Uani 1 1 d . . . . .
C22 C 0.37548(16) 0.3471(3) 0.52279(7) 0.0599(10) Uani 1 1 d . . . . .
C14 C 0.53512(17) 0.2039(3) 0.66037(8) 0.0652(11) Uani 1 1 d . . . . .
H14 H 0.5034 0.2479 0.6521 0.078 Uiso 1 1 calc R U . . .
C38 C 0.25429(17) 0.0732(3) 0.67052(8) 0.0594(10) Uani 1 1 d . . . . .
C54 C 0.29360(17) 0.6254(3) 0.66122(9) 0.0632(10) Uani 1 1 d . . . . .
H54 H 0.2904 0.5681 0.6477 0.076 Uiso 1 1 calc R U . . .
C65 C 0.44806(17) 0.4193(3) 0.68086(7) 0.0594(10) Uani 1 1 d . . . . .
H65A H 0.4768 0.3668 0.6807 0.071 Uiso 1 1 calc R U . . .
H65B H 0.4149 0.3897 0.6881 0.071 Uiso 1 1 calc R U . . .
C34 C 0.19112(18) 0.1166(3) 0.62740(9) 0.0643(10) Uani 1 1 d . . . . .
C45 C 0.33739(16) 0.4552(3) 0.72551(8) 0.0589(10) Uani 1 1 d . . . . .
C73 C 0.20956(14) 0.4547(3) 0.61338(8) 0.0583(10) Uani 1 1 d . . . . .
H73A H 0.2062 0.4869 0.6319 0.070 Uiso 1 1 calc R U . . .
H73B H 0.1781 0.4070 0.6088 0.070 Uiso 1 1 calc R U . . .
C19 C 0.3530(2) 0.5489(4) 0.52251(9) 0.0808(13) Uani 1 1 d . . . . .
H19 H 0.3458 0.6180 0.5220 0.097 Uiso 1 1 calc R U . . .
C26 C 0.38998(18) 0.2402(3) 0.51950(8) 0.0678(11) Uani 1 1 d . . . . .
H26 H 0.4060 0.2145 0.5388 0.081 Uiso 1 1 calc R U . . .
C11 C 0.51128(18) 0.0740(3) 0.55726(8) 0.0680(11) Uani 1 1 d . . . . .
H11 H 0.4940 0.1410 0.5538 0.082 Uiso 1 1 calc R U . . .
C23 C 0.42839(19) 0.5850(3) 0.56338(9) 0.0704(11) Uani 1 1 d . . . . .
H23 H 0.4588 0.5475 0.5756 0.084 Uiso 1 1 calc R U . . .
C32 C 0.20056(17) 0.4483(3) 0.70484(8) 0.0666(11) Uani 1 1 d . . . . .
H32A H 0.1744 0.4911 0.6925 0.100 Uiso 1 1 calc R U . . .
H32B H 0.2276 0.4892 0.7172 0.100 Uiso 1 1 calc R U . . .
H32C H 0.1793 0.4071 0.7167 0.100 Uiso 1 1 calc R U . . .
C4 C 0.52703(18) 0.4212(3) 0.54029(9) 0.0747(12) Uani 1 1 d . . . . .
H4A H 0.5434 0.4805 0.5501 0.112 Uiso 1 1 calc R U . . .
H4B H 0.4967 0.4404 0.5251 0.112 Uiso 1 1 calc R U . . .
H4C H 0.5563 0.3854 0.5318 0.112 Uiso 1 1 calc R U . . .
C48 C 0.34255(19) 0.6519(3) 0.71089(10) 0.0734(12) Uani 1 1 d . . . . .
H48 H 0.3449 0.7197 0.7059 0.088 Uiso 1 1 calc R U . . .
C31 C 0.15635(16) 0.2532(3) 0.68117(9) 0.0685(11) Uani 1 1 d . . . . .
H31A H 0.1631 0.1879 0.6900 0.103 Uiso 1 1 calc R U . . .
H31B H 0.1311 0.2465 0.6630 0.103 Uiso 1 1 calc R U . . .
H31C H 0.1390 0.2966 0.6941 0.103 Uiso 1 1 calc R U . . .
C3 C 0.59775(15) 0.2810(3) 0.58105(9) 0.0730(12) Uani 1 1 d . . . . .
H3A H 0.6105 0.3042 0.5633 0.110 Uiso 1 1 calc R U . . .
H3B H 0.6089 0.2118 0.5844 0.110 Uiso 1 1 calc R U . . .
H3C H 0.6151 0.3216 0.5972 0.110 Uiso 1 1 calc R U . . .
C59 C 0.3293(2) 0.1137(3) 0.57971(8) 0.0761(12) Uani 1 1 d . . . . .
H59A H 0.3629 0.1119 0.5696 0.091 Uiso 1 1 calc R U . . .
H59B H 0.3028 0.1634 0.5701 0.091 Uiso 1 1 calc R U . . .
C35 C 0.1784(2) 0.0172(3) 0.62383(11) 0.0893(14) Uani 1 1 d . . . . .
H35 H 0.1522 -0.0031 0.6079 0.107 Uiso 1 1 calc R U . . .
C7 C 0.55292(19) -0.0250(3) 0.59959(10) 0.0773(12) Uani 1 1 d . . . . .
H7 H 0.5579 -0.0761 0.5863 0.093 Uiso 1 1 calc R U . . .
C70 C 0.28408(18) 0.4178(3) 0.58644(7) 0.0716(12) Uani 1 1 d . . . . .
H70A H 0.2870 0.3530 0.5770 0.086 Uiso 1 1 calc R U . . .
H70B H 0.3216 0.4500 0.5888 0.086 Uiso 1 1 calc R U . . .
C66 C 0.4721(2) 0.5014(4) 0.70122(9) 0.0804(13) Uani 1 1 d . . . . .
H66A H 0.4418 0.5493 0.7036 0.096 Uiso 1 1 calc R U . . .
H66B H 0.4855 0.4725 0.7203 0.096 Uiso 1 1 calc R U . . .
C9 C 0.56032(19) 0.0308(3) 0.64702(10) 0.0792(13) Uani 1 1 d . . . . .
H9 H 0.5700 0.0179 0.6669 0.095 Uiso 1 1 calc R U . . .
C42 C 0.2943(2) 0.1023(3) 0.69723(9) 0.0780(13) Uani 1 1 d . . . . .
H42 H 0.3039 0.1737 0.6951 0.094 Uiso 1 1 calc R U . . .
C46 C 0.3614(2) 0.5254(4) 0.74522(9) 0.0795(13) Uani 1 1 d . . . . .
H46 H 0.3765 0.5051 0.7640 0.095 Uiso 1 1 calc R U . . .
C21 C 0.3340(2) 0.3889(4) 0.50298(9) 0.0840(13) Uani 1 1 d . . . . .
H21 H 0.3131 0.3476 0.4890 0.101 Uiso 1 1 calc R U . . .
C8 C 0.5668(2) -0.0428(3) 0.62794(11) 0.0922(15) Uani 1 1 d . . . . .
H8 H 0.5808 -0.1057 0.6345 0.111 Uiso 1 1 calc R U . . .
C47 C 0.3634(2) 0.6237(4) 0.73780(11) 0.0914(15) Uani 1 1 d . . . . .
H47 H 0.3793 0.6712 0.7514 0.110 Uiso 1 1 calc R U . . .
C51 C 0.3367(2) 0.3484(3) 0.73534(8) 0.0751(12) Uani 1 1 d . . . . .
H51 H 0.3186 0.3080 0.7188 0.090 Uiso 1 1 calc R U . . .
C69 C 0.4796(2) 0.5101(4) 0.64044(9) 0.0817(13) Uani 1 1 d . . . . .
H69A H 0.5106 0.4628 0.6389 0.098 Uiso 1 1 calc R U . . .
H69B H 0.4672 0.5378 0.6211 0.098 Uiso 1 1 calc R U . . .
C37 C 0.2389(2) -0.0245(3) 0.66566(11) 0.0839(14) Uani 1 1 d . . . . .
H37 H 0.2544 -0.0734 0.6790 0.101 Uiso 1 1 calc R U . . .
C67 C 0.5199(2) 0.5546(4) 0.69057(11) 0.1011(17) Uani 1 1 d . . . . .
H67A H 0.5522 0.5089 0.6904 0.121 Uiso 1 1 calc R U . . .
H67B H 0.5322 0.6104 0.7036 0.121 Uiso 1 1 calc R U . . .
C36 C 0.2025(3) -0.0525(3) 0.64256(13) 0.0995(17) Uani 1 1 d . . . . .
H36 H 0.1937 -0.1205 0.6394 0.119 Uiso 1 1 calc R U . . .
C56 C 0.3295(2) 0.7037(3) 0.64920(11) 0.0904(15) Uani 1 1 d . . . . .
H56A H 0.3307 0.7634 0.6611 0.136 Uiso 1 1 calc R U . . .
H56B H 0.3131 0.7198 0.6295 0.136 Uiso 1 1 calc R U . . .
H56C H 0.3679 0.6784 0.6493 0.136 Uiso 1 1 calc R U . . .
C28 C 0.4353(2) 0.2299(4) 0.49988(9) 0.0882(14) Uani 1 1 d . . . . .
H28A H 0.4215 0.2581 0.4811 0.132 Uiso 1 1 calc R U . . .
H28B H 0.4442 0.1597 0.4977 0.132 Uiso 1 1 calc R U . . .
H28C H 0.4694 0.2652 0.5083 0.132 Uiso 1 1 calc R U . . .
C20 C 0.3222(2) 0.4889(4) 0.50285(10) 0.0958(16) Uani 1 1 d . . . . .
H20 H 0.2929 0.5156 0.4893 0.115 Uiso 1 1 calc R U . . .
C16 C 0.5195(3) 0.1633(4) 0.68877(9) 0.1058(18) Uani 1 1 d . . . . .
H16A H 0.4871 0.1188 0.6848 0.159 Uiso 1 1 calc R U . . .
H16B H 0.5099 0.2184 0.7007 0.159 Uiso 1 1 calc R U . . .
H16C H 0.5517 0.1270 0.6989 0.159 Uiso 1 1 calc R U . . .
C39 C 0.1593(2) 0.1921(3) 0.60699(11) 0.0892(15) Uani 1 1 d . . . . .
H39 H 0.1667 0.2587 0.6160 0.107 Uiso 1 1 calc R U . . .
C63 C 0.3860(2) 0.0676(3) 0.62565(11) 0.0871(14) Uani 1 1 d . . . . .
H63A H 0.3954 0.0861 0.6461 0.105 Uiso 1 1 calc R U . . .
H63B H 0.4216 0.0665 0.6171 0.105 Uiso 1 1 calc R U . . .
C27 C 0.3394(2) 0.1760(4) 0.50830(10) 0.1002(16) Uani 1 1 d . . . . .
H27A H 0.3091 0.1869 0.5200 0.150 Uiso 1 1 calc R U . . .
H27B H 0.3505 0.1062 0.5094 0.150 Uiso 1 1 calc R U . . .
H27C H 0.3259 0.1935 0.4883 0.150 Uiso 1 1 calc R U . . .
C71 C 0.2411(2) 0.4816(4) 0.56921(10) 0.0996(17) Uani 1 1 d . . . . .
H71A H 0.2595 0.5321 0.5585 0.119 Uiso 1 1 calc R U . . .
H71B H 0.2156 0.4412 0.5554 0.119 Uiso 1 1 calc R U . . .
C13 C 0.5594(2) 0.0667(4) 0.53934(10) 0.1080(18) Uani 1 1 d . . . . .
H13A H 0.5857 0.1217 0.5441 0.162 Uiso 1 1 calc R U . . .
H13B H 0.5441 0.0698 0.5190 0.162 Uiso 1 1 calc R U . . .
H13C H 0.5794 0.0039 0.5434 0.162 Uiso 1 1 calc R U . . .
C72 C 0.2092(2) 0.5290(4) 0.59031(11) 0.1055(18) Uani 1 1 d . . . . .
H72A H 0.2279 0.5909 0.5978 0.127 Uiso 1 1 calc R U . . .
H72B H 0.1701 0.5444 0.5816 0.127 Uiso 1 1 calc R U . . .
C12 C 0.4665(2) -0.0007(4) 0.54670(10) 0.0937(15) Uani 1 1 d . . . . .
H12A H 0.4832 -0.0671 0.5476 0.140 Uiso 1 1 calc R U . . .
H12B H 0.4509 0.0146 0.5268 0.140 Uiso 1 1 calc R U . . .
H12C H 0.4363 0.0017 0.5588 0.140 Uiso 1 1 calc R U . . .
C55 C 0.2332(2) 0.6665(3) 0.66177(11) 0.0912(15) Uani 1 1 d . . . . .
H55A H 0.2091 0.6142 0.6678 0.137 Uiso 1 1 calc R U . . .
H55B H 0.2177 0.6896 0.6426 0.137 Uiso 1 1 calc R U . . .
H55C H 0.2348 0.7218 0.6753 0.137 Uiso 1 1 calc R U . . .
C62 C 0.3596(2) -0.0361(3) 0.62355(12) 0.0990(16) Uani 1 1 d . . . . .
H62A H 0.3877 -0.0848 0.6324 0.119 Uiso 1 1 calc R U . . .
H62B H 0.3270 -0.0376 0.6343 0.119 Uiso 1 1 calc R U . . .
C25 C 0.3914(2) 0.6343(4) 0.58319(11) 0.1045(17) Uani 1 1 d . . . . .
H25A H 0.3588 0.6654 0.5717 0.157 Uiso 1 1 calc R U . . .
H25B H 0.4134 0.6848 0.5948 0.157 Uiso 1 1 calc R U . . .
H25C H 0.3783 0.5844 0.5958 0.157 Uiso 1 1 calc R U . . .
C60 C 0.3007(3) 0.0111(4) 0.57772(12) 0.115(2) Uani 1 1 d . . . . .
H60A H 0.2656 0.0137 0.5867 0.138 Uiso 1 1 calc R U . . .
H60B H 0.2905 -0.0077 0.5574 0.138 Uiso 1 1 calc R U . . .
C15 C 0.5877(2) 0.2679(4) 0.66493(12) 0.1118(19) Uani 1 1 d . . . . .
H15A H 0.6196 0.2286 0.6742 0.168 Uiso 1 1 calc R U . . .
H15B H 0.5814 0.3242 0.6772 0.168 Uiso 1 1 calc R U . . .
H15C H 0.5961 0.2921 0.6464 0.168 Uiso 1 1 calc R U . . .
C24 C 0.4567(2) 0.6630(4) 0.54673(12) 0.1076(18) Uani 1 1 d . . . . .
H24A H 0.4277 0.7009 0.5345 0.161 Uiso 1 1 calc R U . . .
H24B H 0.4816 0.6304 0.5347 0.161 Uiso 1 1 calc R U . . .
H24C H 0.4789 0.7079 0.5602 0.161 Uiso 1 1 calc R U . . .
C61 C 0.3404(3) -0.0648(3) 0.59288(13) 0.113(2) Uani 1 1 d . . . . .
H61A H 0.3212 -0.1297 0.5924 0.136 Uiso 1 1 calc R U . . .
H61B H 0.3737 -0.0717 0.5827 0.136 Uiso 1 1 calc R U . . .
C68 C 0.5015(3) 0.5934(4) 0.66061(12) 0.115(2) Uani 1 1 d . . . . .
H68A H 0.5339 0.6258 0.6534 0.138 Uiso 1 1 calc R U . . .
H68B H 0.4715 0.6435 0.6611 0.138 Uiso 1 1 calc R U . . .
C52 C 0.3959(2) 0.3078(4) 0.74427(10) 0.1066(18) Uani 1 1 d . . . . .
H52A H 0.4162 0.3058 0.7276 0.160 Uiso 1 1 calc R U . . .
H52B H 0.3935 0.2409 0.7520 0.160 Uiso 1 1 calc R U . . .
H52C H 0.4162 0.3507 0.7590 0.160 Uiso 1 1 calc R U . . .
C53 C 0.3029(3) 0.3328(4) 0.76019(11) 0.1093(18) Uani 1 1 d . . . . .
H53A H 0.3190 0.3735 0.7765 0.164 Uiso 1 1 calc R U . . .
H53B H 0.3046 0.2629 0.7658 0.164 Uiso 1 1 calc R U . . .
H53C H 0.2636 0.3520 0.7542 0.164 Uiso 1 1 calc R U . . .
C41 C 0.1810(3) 0.1949(6) 0.57880(13) 0.139(2) Uani 1 1 d . . . . .
H41A H 0.1778 0.1290 0.5701 0.209 Uiso 1 1 calc R U . . .
H41B H 0.2207 0.2154 0.5817 0.209 Uiso 1 1 calc R U . . .
H41C H 0.1588 0.2422 0.5661 0.209 Uiso 1 1 calc R U . . .
C40 C 0.0966(3) 0.1787(5) 0.60202(16) 0.143(2) Uani 1 1 d . . . . .
H40A H 0.0792 0.2344 0.5908 0.214 Uiso 1 1 calc R U . . .
H40B H 0.0823 0.1760 0.6205 0.214 Uiso 1 1 calc R U . . .
H40C H 0.0874 0.1169 0.5915 0.214 Uiso 1 1 calc R U . . .
C43 C 0.2678(4) 0.0939(7) 0.72353(12) 0.183(4) Uani 1 1 d . . . . .
H43A H 0.2495 0.1566 0.7271 0.274 Uiso 1 1 calc R U . . .
H43B H 0.2967 0.0785 0.7398 0.274 Uiso 1 1 calc R U . . .
H43C H 0.2395 0.0410 0.7212 0.274 Uiso 1 1 calc R U . . .
C44 C 0.3484(4) 0.0468(11) 0.7003(2) 0.304(9) Uani 1 1 d . . . . .
H44A H 0.3590 0.0277 0.7204 0.456 Uiso 1 1 calc R U . . .
H44B H 0.3780 0.0887 0.6943 0.456 Uiso 1 1 calc R U . . .
H44C H 0.3438 -0.0127 0.6884 0.456 Uiso 1 1 calc R U . . .

loop_
_atom_site_aniso_label
_atom_site_aniso_U_11
_atom_site_aniso_U_22
_atom_site_aniso_U_33
_atom_site_aniso_U_23
_atom_site_aniso_U_13
_atom_site_aniso_U_12
Al2 0.0369(5) 0.0356(5) 0.0324(5) 0.0024(4) 0.0065(4) 0.0018(4)
Al1 0.0331(5) 0.0473(5) 0.0336(5) -0.0008(4) 0.0057(4) 0.0064(4)
O1 0.0413(13) 0.0569(13) 0.0418(13) 0.0126(10) 0.0057(10) 0.0100(11)
N5 0.0318(14) 0.0433(14) 0.0364(14) -0.0058(11) 0.0054(11) 0.0014(12)
N6 0.0415(15) 0.0372(14) 0.0425(15) -0.0031(12) 0.0089(12) -0.0007(12)
N4 0.0413(15) 0.0446(14) 0.0382(15) -0.0041(12) 0.0091(12) 0.0013(12)
N3 0.0437(16) 0.0420(15) 0.0467(16) 0.0004(12) 0.0165(13) -0.0061(12)
N2 0.0407(16) 0.0628(17) 0.0373(15) 0.0054(13) 0.0084(12) 0.0076(13)
N1 0.0375(15) 0.0528(16) 0.0427(15) -0.0061(13) 0.0061(12) 0.0089(13)
C57 0.0319(17) 0.0391(17) 0.0338(16) 0.0041(13) 0.0010(13) 0.0086(14)
C2 0.0398(19) 0.064(2) 0.045(2) -0.0079(17) 0.0166(16) -0.0041(17)
C30 0.0407(19) 0.055(2) 0.0408(18) 0.0040(16) 0.0139(15) 0.0071(16)
C29 0.0436(19) 0.053(2) 0.0421(19) 0.0062(16) 0.0138(15) 0.0007(16)
C1 0.0348(19) 0.062(2) 0.051(2) -0.0110(17) 0.0112(16) 0.0024(17)
C50 0.0409(19) 0.055(2) 0.044(2) -0.0138(16) 0.0118(15) 0.0031(16)
C58 0.055(2) 0.0417(19) 0.050(2) -0.0057(15) 0.0169(16) -0.0060(16)
C64 0.0412(19) 0.0472(18) 0.050(2) -0.0095(15) 0.0028(15) 0.0020(15)
C5 0.0350(18) 0.056(2) 0.054(2) -0.0079(16) 0.0040(15) 0.0124(16)
C17 0.048(2) 0.068(2) 0.0332(18) 0.0124(16) 0.0091(15) 0.0001(17)
C49 0.055(2) 0.047(2) 0.061(2) -0.0140(17) 0.0152(18) 0.0031(17)
C33 0.059(2) 0.045(2) 0.056(2) 0.0047(17) 0.0187(18) -0.0110(17)
C6 0.050(2) 0.061(2) 0.061(2) -0.0094(18) 0.0147(18) 0.0153(18)
C18 0.062(2) 0.064(2) 0.045(2) 0.0113(18) 0.0100(18) 0.0083(19)
C10 0.043(2) 0.067(2) 0.057(2) -0.0056(18) -0.0010(17) 0.0243(18)
C22 0.060(2) 0.078(3) 0.040(2) 0.0065(19) -0.0002(18) 0.002(2)
C14 0.059(2) 0.086(3) 0.047(2) -0.009(2) -0.0048(18) 0.027(2)
C38 0.067(3) 0.053(2) 0.062(2) 0.0121(18) 0.021(2) -0.0075(19)
C54 0.070(3) 0.0398(19) 0.081(3) -0.0026(18) 0.013(2) 0.0099(18)
C65 0.065(2) 0.068(2) 0.044(2) -0.0039(18) 0.0019(17) 0.005(2)
C34 0.072(3) 0.050(2) 0.070(3) -0.0016(19) 0.004(2) -0.014(2)
C45 0.060(2) 0.074(3) 0.043(2) -0.0103(19) 0.0091(18) 0.004(2)
C73 0.040(2) 0.064(2) 0.069(2) 0.0114(19) -0.0011(17) 0.0169(18)
C19 0.095(3) 0.082(3) 0.062(3) 0.017(2) -0.003(2) 0.020(3)
C26 0.074(3) 0.079(3) 0.047(2) 0.000(2) -0.005(2) -0.011(2)
C11 0.074(3) 0.069(3) 0.059(2) -0.022(2) 0.005(2) 0.011(2)
C23 0.082(3) 0.069(3) 0.060(3) 0.012(2) 0.008(2) 0.005(2)
C32 0.059(2) 0.079(3) 0.067(3) -0.009(2) 0.026(2) 0.008(2)
C4 0.065(3) 0.094(3) 0.070(3) 0.005(2) 0.027(2) -0.010(2)
C48 0.084(3) 0.065(3) 0.073(3) -0.023(2) 0.014(2) -0.006(2)
C31 0.056(2) 0.076(3) 0.080(3) 0.005(2) 0.033(2) -0.010(2)
C3 0.041(2) 0.092(3) 0.088(3) -0.012(2) 0.017(2) 0.003(2)
C59 0.111(4) 0.057(2) 0.061(3) -0.014(2) 0.013(2) -0.015(2)
C35 0.098(4) 0.065(3) 0.102(4) -0.005(3) 0.004(3) -0.033(3)
C7 0.082(3) 0.069(3) 0.084(3) -0.010(2) 0.023(2) 0.029(2)
C70 0.071(3) 0.102(3) 0.044(2) 0.028(2) 0.0136(19) 0.021(2)
C66 0.080(3) 0.103(3) 0.053(2) -0.025(2) -0.006(2) 0.004(3)
C9 0.082(3) 0.085(3) 0.068(3) 0.005(2) 0.004(2) 0.039(3)
C42 0.096(3) 0.068(3) 0.072(3) 0.026(2) 0.018(3) 0.009(2)
C46 0.089(3) 0.101(4) 0.047(2) -0.021(2) 0.004(2) -0.005(3)
C21 0.086(3) 0.103(4) 0.055(3) 0.000(2) -0.020(2) 0.013(3)
C8 0.115(4) 0.075(3) 0.088(4) 0.013(3) 0.019(3) 0.046(3)
C47 0.102(4) 0.093(4) 0.079(4) -0.044(3) 0.012(3) -0.020(3)
C51 0.098(3) 0.078(3) 0.046(2) 0.003(2) -0.001(2) 0.017(3)
C69 0.083(3) 0.100(3) 0.059(3) 0.004(2) 0.000(2) -0.048(3)
C37 0.102(4) 0.054(3) 0.097(4) 0.023(2) 0.022(3) -0.007(3)
C67 0.064(3) 0.142(5) 0.092(4) -0.055(3) -0.007(3) -0.022(3)
C36 0.126(5) 0.046(3) 0.127(5) 0.002(3) 0.017(4) -0.025(3)
C56 0.105(4) 0.059(3) 0.113(4) 0.006(3) 0.037(3) 0.000(3)
C28 0.112(4) 0.095(3) 0.059(3) -0.012(2) 0.015(3) 0.010(3)
C20 0.100(4) 0.113(4) 0.064(3) 0.008(3) -0.023(3) 0.030(3)
C16 0.140(5) 0.123(4) 0.055(3) 0.006(3) 0.018(3) 0.036(4)
C39 0.099(4) 0.072(3) 0.086(3) 0.001(2) -0.024(3) -0.030(3)
C63 0.087(3) 0.059(3) 0.111(4) 0.030(3) 0.001(3) 0.005(2)
C27 0.119(4) 0.107(4) 0.066(3) -0.005(3) -0.017(3) -0.024(3)
C71 0.093(4) 0.132(4) 0.073(3) 0.050(3) 0.010(3) 0.036(3)
C13 0.109(4) 0.146(5) 0.073(3) -0.037(3) 0.025(3) -0.003(4)
C72 0.102(4) 0.126(4) 0.088(4) 0.048(3) 0.011(3) 0.054(3)
C12 0.093(4) 0.098(3) 0.087(3) -0.032(3) 0.002(3) 0.002(3)
C55 0.078(3) 0.076(3) 0.119(4) 0.011(3) 0.015(3) 0.026(3)
C62 0.119(4) 0.052(3) 0.126(5) 0.024(3) 0.018(3) 0.003(3)
C25 0.124(5) 0.098(4) 0.091(4) -0.017(3) 0.013(3) 0.019(3)
C60 0.182(6) 0.070(3) 0.092(4) -0.024(3) 0.016(4) -0.040(4)
C15 0.078(4) 0.136(5) 0.120(4) -0.057(4) 0.008(3) -0.003(3)
C24 0.122(5) 0.089(3) 0.112(4) 0.035(3) 0.018(3) -0.018(3)
C61 0.174(6) 0.054(3) 0.124(5) -0.018(3) 0.065(4) -0.013(3)
C68 0.124(5) 0.112(4) 0.104(4) -0.021(3) 0.000(3) -0.074(4)
C52 0.110(4) 0.134(4) 0.075(3) 0.029(3) 0.011(3) 0.038(4)
C53 0.121(5) 0.118(4) 0.094(4) 0.034(3) 0.034(3) 0.005(4)
C41 0.131(5) 0.189(7) 0.094(4) 0.049(4) 0.000(4) 0.008(5)
C40 0.094(5) 0.144(5) 0.180(7) 0.001(5) -0.018(4) 0.001(4)
C43 0.235(9) 0.249(9) 0.068(4) 0.005(5) 0.036(5) -0.077(8)
C44 0.146(7) 0.56(2) 0.180(8) -0.167(12) -0.063(6) 0.160(12)

loop_
_atom_type_symbol
_atom_type_description
_atom_type_scat_dispersion_real
_atom_type_scat_dispersion_imag
_atom_type_scat_source
C C 0.0033 0.0016 'International Tables Vol C Tables 4.2.6.8 and 6.1.1.4'
H H 0.0000 0.0000 'International Tables Vol C Tables 4.2.6.8 and 6.1.1.4'
Al Al 0.0645 0.0514 'International Tables Vol C Tables 4.2.6.8 and 6.1.1.4'
N N 0.0061 0.0033 'International Tables Vol C Tables 4.2.6.8 and 6.1.1.4'
O O 0.0106 0.0060 'International Tables Vol C Tables 4.2.6.8 and 6.1.1.4'

loop_
_geom_angle_atom_site_label_1
_geom_angle_atom_site_label_2
_geom_angle_atom_site_label_3
_geom_angle
_geom_angle_site_symmetry_1
_geom_angle_site_symmetry_3
_geom_angle_publ_flag
N3 Al2 N4 92.10(11) . . ?
N3 Al2 O1 105.14(12) . . ?
N4 Al2 O1 105.21(11) . . ?
N3 Al2 C57 128.62(12) . . ?
N4 Al2 C57 129.99(13) . . ?
O1 Al2 C57 91.95(10) . . ?
N1 Al1 N2 91.87(12) . . ?
N1 Al1 N6 123.14(12) . . ?
N2 Al1 N6 129.02(13) . . ?
N1 Al1 N5 127.95(12) . . ?
N2 Al1 N5 119.81(12) . . ?
N6 Al1 N5 69.17(11) . . ?
N1 Al1 C57 136.13(11) . . ?
N2 Al1 C57 131.92(11) . . ?
N6 Al1 C57 34.64(10) . . ?
N5 Al1 C57 34.57(10) . . ?
C73 O1 C70 108.6(2) . . ?
C73 O1 Al2 120.30(19) . . ?
C70 O1 Al2 131.1(2) . . ?
C57 N5 C64 126.9(2) . . ?
C57 N5 Al1 91.39(17) . . ?
C64 N5 Al1 141.6(2) . . ?
C57 N6 C58 124.7(2) . . ?
C57 N6 Al1 92.54(18) . . ?
C58 N6 Al1 140.2(2) . . ?
C30 N4 C50 115.0(2) . . ?
C30 N4 Al2 105.25(19) . . ?
C50 N4 Al2 138.2(2) . . ?
C29 N3 C33 115.7(2) . . ?
C29 N3 Al2 106.1(2) . . ?
C33 N3 Al2 137.6(2) . . ?
C2 N2 C17 120.1(2) . . ?
C2 N2 Al1 106.1(2) . . ?
C17 N2 Al1 133.4(2) . . ?
C5 N1 C1 117.8(3) . . ?
C5 N1 Al1 133.5(2) . . ?
C1 N1 Al1 106.3(2) . . ?
N5 C57 N6 106.8(2) . . ?
N5 C57 Al2 127.4(2) . . ?
N6 C57 Al2 123.1(2) . . ?
N5 C57 Al1 54.05(14) . . ?
N6 C57 Al1 52.81(14) . . ?
Al2 C57 Al1 162.84(15) . . ?
C1 C2 N2 116.5(3) . . ?
C1 C2 C4 123.6(3) . . ?
N2 C2 C4 119.7(3) . . ?
C29 C30 N4 117.3(3) . . ?
C29 C30 C32 123.4(3) . . ?
N4 C30 C32 119.1(3) . . ?
C30 C29 N3 116.8(3) . . ?
C30 C29 C31 123.6(3) . . ?
N3 C29 C31 119.4(3) . . ?
C2 C1 N1 116.3(3) . . ?
C2 C1 C3 124.6(3) . . ?
N1 C1 C3 117.9(3) . . ?
C49 C50 C45 120.0(3) . . ?
C49 C50 N4 120.2(3) . . ?
C45 C50 N4 119.5(3) . . ?
N6 C58 C63 109.8(3) . . ?
N6 C58 C59 110.1(3) . . ?
C63 C58 C59 109.9(3) . . ?
N6 C58 H58 109.0 . . ?
C63 C58 H58 109.0 . . ?
C59 C58 H58 109.0 . . ?
N5 C64 C65 111.5(3) . . ?
N5 C64 C69 108.4(3) . . ?
C65 C64 C69 109.2(3) . . ?
N5 C64 H64 109.2 . . ?
C65 C64 H64 109.2 . . ?
C69 C64 H64 109.2 . . ?
C6 C5 C10 118.8(3) . . ?
C6 C5 N1 121.9(3) . . ?
C10 C5 N1 119.2(3) . . ?
C18 C17 C22 119.2(3) . . ?
C18 C17 N2 121.8(3) . . ?
C22 C17 N2 119.0(3) . . ?
C48 C49 C50 118.2(4) . . ?
C48 C49 C54 119.6(3) . . ?
C50 C49 C54 122.2(3) . . ?
C38 C33 C34 119.9(3) . . ?
C38 C33 N3 119.9(3) . . ?
C34 C33 N3 120.0(3) . . ?
C7 C6 C5 119.2(4) . . ?
C7 C6 C11 117.5(3) . . ?
C5 C6 C11 123.2(3) . . ?
C19 C18 C17 119.5(4) . . ?
C19 C18 C23 117.7(4) . . ?
C17 C18 C23 122.8(3) . . ?
C9 C10 C5 118.3(3) . . ?
C9 C10 C14 120.3(4) . . ?
C5 C10 C14 121.3(3) . . ?
C21 C22 C17 118.4(4) . . ?
C21 C22 C26 118.6(4) . . ?
C17 C22 C26 122.9(3) . . ?
C10 C14 C15 111.2(3) . . ?
C10 C14 C16 113.1(4) . . ?
C15 C14 C16 112.1(4) . . ?
C10 C14 H14 106.7 . . ?
C15 C14 H14 106.7 . . ?
C16 C14 H14 106.7 . . ?
C37 C38 C33 118.4(4) . . ?
C37 C38 C42 120.4(4) . . ?
C33 C38 C42 121.1(3) . . ?
C49 C54 C56 114.3(4) . . ?
C49 C54 C55 110.6(3) . . ?
C56 C54 C55 109.4(3) . . ?
C49 C54 H54 107.4 . . ?
C56 C54 H54 107.4 . . ?
C55 C54 H54 107.4 . . ?
C64 C65 C66 113.0(3) . . ?
C64 C65 H65A 109.0 . . ?
C66 C65 H65A 109.0 . . ?
C64 C65 H65B 109.0 . . ?
C66 C65 H65B 109.0 . . ?
H65A C65 H65B 107.8 . . ?
C35 C34 C33 118.2(4) . . ?
C35 C34 C39 119.4(4) . . ?
C33 C34 C39 122.4(3) . . ?
C46 C45 C50 118.6(4) . . ?
C46 C45 C51 117.7(4) . . ?
C50 C45 C51 123.7(3) . . ?
O1 C73 C72 104.2(3) . . ?
O1 C73 H73A 110.9 . . ?
C72 C73 H73A 110.9 . . ?
O1 C73 H73B 110.9 . . ?
C72 C73 H73B 110.9 . . ?
H73A C73 H73B 108.9 . . ?
C20 C19 C18 121.7(4) . . ?
C20 C19 H19 119.1 . . ?
C18 C19 H19 119.1 . . ?
C22 C26 C27 113.6(4) . . ?
C22 C26 C28 110.1(3) . . ?
C27 C26 C28 109.6(4) . . ?
C22 C26 H26 107.7 . . ?
C27 C26 H26 107.7 . . ?
C28 C26 H26 107.7 . . ?
C12 C11 C6 113.2(4) . . ?
C12 C11 C13 109.3(4) . . ?
C6 C11 C13 112.4(4) . . ?
C12 C11 H11 107.2 . . ?
C6 C11 H11 107.2 . . ?
C13 C11 H11 107.2 . . ?
C25 C23 C18 111.4(4) . . ?
C25 C23 C24 110.4(4) . . ?
C18 C23 C24 111.2(3) . . ?
C25 C23 H23 107.9 . . ?
C18 C23 H23 107.9 . . ?
C24 C23 H23 107.9 . . ?
C30 C32 H32A 109.5 . . ?
C30 C32 H32B 109.5 . . ?
H32A C32 H32B 109.5 . . ?
C30 C32 H32C 109.5 . . ?
H32A C32 H32C 109.5 . . ?
H32B C32 H32C 109.5 . . ?
C2 C4 H4A 109.5 . . ?
C2 C4 H4B 109.5 . . ?
H4A C4 H4B 109.5 . . ?
C2 C4 H4C 109.5 . . ?
H4A C4 H4C 109.5 . . ?
H4B C4 H4C 109.5 . . ?
C47 C48 C49 123.0(4) . . ?
C47 C48 H48 118.5 . . ?
C49 C48 H48 118.5 . . ?
C29 C31 H31A 109.5 . . ?
C29 C31 H31B 109.5 . . ?
H31A C31 H31B 109.5 . . ?
C29 C31 H31C 109.5 . . ?
H31A C31 H31C 109.5 . . ?
H31B C31 H31C 109.5 . . ?
C1 C3 H3A 109.5 . . ?
C1 C3 H3B 109.5 . . ?
H3A C3 H3B 109.5 . . ?
C1 C3 H3C 109.5 . . ?
H3A C3 H3C 109.5 . . ?
H3B C3 H3C 109.5 . . ?
C58 C59 C60 111.4(4) . . ?
C58 C59 H59A 109.3 . . ?
C60 C59 H59A 109.3 . . ?
C58 C59 H59B 109.3 . . ?
C60 C59 H59B 109.3 . . ?
H59A C59 H59B 108.0 . . ?
C36 C35 C34 121.8(5) . . ?
C36 C35 H35 119.1 . . ?
C34 C35 H35 119.1 . . ?
C8 C7 C6 122.0(4) . . ?
C8 C7 H7 119.0 . . ?
C6 C7 H7 119.0 . . ?
O1 C70 C71 105.7(3) . . ?
O1 C70 H70A 110.6 . . ?
C71 C70 H70A 110.6 . . ?
O1 C70 H70B 110.6 . . ?
C71 C70 H70B 110.6 . . ?
H70A C70 H70B 108.7 . . ?
C67 C66 C65 112.2(3) . . ?
C67 C66 H66A 109.2 . . ?
C65 C66 H66A 109.2 . . ?
C67 C66 H66B 109.2 . . ?
C65 C66 H66B 109.2 . . ?
H66A C66 H66B 107.9 . . ?
C8 C9 C10 122.4(4) . . ?
C8 C9 H9 118.8 . . ?
C10 C9 H9 118.8 . . ?
C43 C42 C44 110.5(7) . . ?
C43 C42 C38 112.3(5) . . ?
C44 C42 C38 112.9(5) . . ?
C43 C42 H42 106.9 . . ?
C44 C42 H42 106.9 . . ?
C38 C42 H42 106.9 . . ?
C47 C46 C45 120.9(4) . . ?
C47 C46 H46 119.5 . . ?
C45 C46 H46 119.5 . . ?
C20 C21 C22 122.0(4) . . ?
C20 C21 H21 119.0 . . ?
C22 C21 H21 119.0 . . ?
C7 C8 C9 119.2(4) . . ?
C7 C8 H8 120.4 . . ?
C9 C8 H8 120.4 . . ?
C48 C47 C46 119.2(4) . . ?
C48 C47 H47 120.4 . . ?
C46 C47 H47 120.4 . . ?
C45 C51 C52 112.2(4) . . ?
C45 C51 C53 113.3(4) . . ?
C52 C51 C53 108.0(4) . . ?
C45 C51 H51 107.7 . . ?
C52 C51 H51 107.7 . . ?
C53 C51 H51 107.7 . . ?
C68 C69 C64 112.2(4) . . ?
C68 C69 H69A 109.2 . . ?
C64 C69 H69A 109.2 . . ?
C68 C69 H69B 109.2 . . ?
C64 C69 H69B 109.2 . . ?
H69A C69 H69B 107.9 . . ?
C36 C37 C38 122.0(4) . . ?
C36 C37 H37 119.0 . . ?
C38 C37 H37 119.0 . . ?
C66 C67 C68 110.1(4) . . ?
C66 C67 H67A 109.6 . . ?
C68 C67 H67A 109.6 . . ?
C66 C67 H67B 109.6 . . ?
C68 C67 H67B 109.6 . . ?
H67A C67 H67B 108.1 . . ?
C37 C36 C35 119.7(4) . . ?
C37 C36 H36 120.2 . . ?
C35 C36 H36 120.2 . . ?
C54 C56 H56A 109.5 . . ?
C54 C56 H56B 109.5 . . ?
H56A C56 H56B 109.5 . . ?
C54 C56 H56C 109.5 . . ?
H56A C56 H56C 109.5 . . ?
H56B C56 H56C 109.5 . . ?
C26 C28 H28A 109.5 . . ?
C26 C28 H28B 109.5 . . ?
H28A C28 H28B 109.5 . . ?
C26 C28 H28C 109.5 . . ?
H28A C28 H28C 109.5 . . ?
H28B C28 H28C 109.5 . . ?
C19 C20 C21 119.1(4) . . ?
C19 C20 H20 120.5 . . ?
C21 C20 H20 120.5 . . ?
C14 C16 H16A 109.5 . . ?
C14 C16 H16B 109.5 . . ?
H16A C16 H16B 109.5 . . ?
C14 C16 H16C 109.5 . . ?
H16A C16 H16C 109.5 . . ?
H16B C16 H16C 109.5 . . ?
C41 C39 C40 109.2(5) . . ?
C41 C39 C34 111.8(5) . . ?
C40 C39 C34 114.7(4) . . ?
C41 C39 H39 106.9 . . ?
C40 C39 H39 106.9 . . ?
C34 C39 H39 106.9 . . ?
C58 C63 C62 112.0(4) . . ?
C58 C63 H63A 109.2 . . ?
C62 C63 H63A 109.2 . . ?
C58 C63 H63B 109.2 . . ?
C62 C63 H63B 109.2 . . ?
H63A C63 H63B 107.9 . . ?
C26 C27 H27A 109.5 . . ?
C26 C27 H27B 109.5 . . ?
H27A C27 H27B 109.5 . . ?
C26 C27 H27C 109.5 . . ?
H27A C27 H27C 109.5 . . ?
H27B C27 H27C 109.5 . . ?
C72 C71 C70 105.3(4) . . ?
C72 C71 H71A 110.7 . . ?
C70 C71 H71A 110.7 . . ?
C72 C71 H71B 110.7 . . ?
C70 C71 H71B 110.7 . . ?
H71A C71 H71B 108.8 . . ?
C11 C13 H13A 109.5 . . ?
C11 C13 H13B 109.5 . . ?
H13A C13 H13B 109.5 . . ?
C11 C13 H13C 109.5 . . ?
H13A C13 H13C 109.5 . . ?
H13B C13 H13C 109.5 . . ?
C73 C72 C71 104.4(4) . . ?
C73 C72 H72A 110.9 . . ?
C71 C72 H72A 110.9 . . ?
C73 C72 H72B 110.9 . . ?
C71 C72 H72B 110.9 . . ?
H72A C72 H72B 108.9 . . ?
C11 C12 H12A 109.5 . . ?
C11 C12 H12B 109.5 . . ?
H12A C12 H12B 109.5 . . ?
C11 C12 H12C 109.5 . . ?
H12A C12 H12C 109.5 . . ?
H12B C12 H12C 109.5 . . ?
C54 C55 H55A 109.5 . . ?
C54 C55 H55B 109.5 . . ?
H55A C55 H55B 109.5 . . ?
C54 C55 H55C 109.5 . . ?
H55A C55 H55C 109.5 . . ?
H55B C55 H55C 109.5 . . ?
C61 C62 C63 111.4(4) . . ?
C61 C62 H62A 109.3 . . ?
C63 C62 H62A 109.3 . . ?
C61 C62 H62B 109.3 . . ?
C63 C62 H62B 109.3 . . ?
H62A C62 H62B 108.0 . . ?
C23 C25 H25A 109.5 . . ?
C23 C25 H25B 109.5 . . ?
H25A C25 H25B 109.5 . . ?
C23 C25 H25C 109.5 . . ?
H25A C25 H25C 109.5 . . ?
H25B C25 H25C 109.5 . . ?
C61 C60 C59 109.7(5) . . ?
C61 C60 H60A 109.7 . . ?
C59 C60 H60A 109.7 . . ?
C61 C60 H60B 109.7 . . ?
C59 C60 H60B 109.7 . . ?
H60A C60 H60B 108.2 . . ?
C14 C15 H15A 109.5 . . ?
C14 C15 H15B 109.5 . . ?
H15A C15 H15B 109.5 . . ?
C14 C15 H15C 109.5 . . ?
H15A C15 H15C 109.5 . . ?
H15B C15 H15C 109.5 . . ?
C23 C24 H24A 109.5 . . ?
C23 C24 H24B 109.5 . . ?
H24A C24 H24B 109.5 . . ?
C23 C24 H24C 109.5 . . ?
H24A C24 H24C 109.5 . . ?
H24B C24 H24C 109.5 . . ?
C62 C61 C60 111.6(4) . . ?
C62 C61 H61A 109.3 . . ?
C60 C61 H61A 109.3 . . ?
C62 C61 H61B 109.3 . . ?
C60 C61 H61B 109.3 . . ?
H61A C61 H61B 108.0 . . ?
C67 C68 C69 110.9(4) . . ?
C67 C68 H68A 109.5 . . ?
C69 C68 H68A 109.5 . . ?
C67 C68 H68B 109.5 . . ?
C69 C68 H68B 109.5 . . ?
H68A C68 H68B 108.0 . . ?
C51 C52 H52A 109.5 . . ?
C51 C52 H52B 109.5 . . ?
H52A C52 H52B 109.5 . . ?
C51 C52 H52C 109.5 . . ?
H52A C52 H52C 109.5 . . ?
H52B C52 H52C 109.5 . . ?
C51 C53 H53A 109.5 . . ?
C51 C53 H53B 109.5 . . ?
H53A C53 H53B 109.5 . . ?
C51 C53 H53C 109.5 . . ?
H53A C53 H53C 109.5 . . ?
H53B C53 H53C 109.5 . . ?
C39 C41 H41A 109.5 . . ?
C39 C41 H41B 109.5 . . ?
H41A C41 H41B 109.5 . . ?
C39 C41 H41C 109.5 . . ?
H41A C41 H41C 109.5 . . ?
H41B C41 H41C 109.5 . . ?
C39 C40 H40A 109.5 . . ?
C39 C40 H40B 109.5 . . ?
H40A C40 H40B 109.5 . . ?
C39 C40 H40C 109.5 . . ?
H40A C40 H40C 109.5 . . ?
H40B C40 H40C 109.5 . . ?
C42 C43 H43A 109.5 . . ?
C42 C43 H43B 109.5 . . ?
H43A C43 H43B 109.5 . . ?
C42 C43 H43C 109.5 . . ?
H43A C43 H43C 109.5 . . ?
H43B C43 H43C 109.5 . . ?
C42 C44 H44A 109.5 . . ?
C42 C44 H44B 109.5 . . ?
H44A C44 H44B 109.5 . . ?
C42 C44 H44C 109.5 . . ?
H44A C44 H44C 109.5 . . ?
H44B C44 H44C 109.5 . . ?

loop_
_geom_bond_atom_site_label_1
_geom_bond_atom_site_label_2
_geom_bond_distance
_geom_bond_site_symmetry_2
_geom_bond_publ_flag
Al2 N3 1.828(3) . ?
Al2 N4 1.837(3) . ?
Al2 O1 1.920(2) . ?
Al2 C57 2.058(3) . ?
Al1 N1 1.817(3) . ?
Al1 N2 1.838(3) . ?
Al1 N6 1.894(3) . ?
Al1 N5 1.923(2) . ?
Al1 C57 2.375(3) . ?
O1 C73 1.465(4) . ?
O1 C70 1.467(4) . ?
N5 C57 1.348(4) . ?
N5 C64 1.458(4) . ?
N6 C57 1.351(4) . ?
N6 C58 1.468(4) . ?
N4 C30 1.439(4) . ?
N4 C50 1.448(4) . ?
N3 C29 1.431(4) . ?
N3 C33 1.452(4) . ?
N2 C2 1.431(4) . ?
N2 C17 1.439(4) . ?
N1 C5 1.424(4) . ?
N1 C1 1.446(4) . ?
C2 C1 1.346(5) . ?
C2 C4 1.509(5) . ?
C30 C29 1.333(5) . ?
C30 C32 1.507(4) . ?
C29 C31 1.510(5) . ?
C1 C3 1.503(5) . ?
C50 C49 1.402(5) . ?
C50 C45 1.404(5) . ?
C58 C63 1.507(5) . ?
C58 C59 1.511(5) . ?
C58 H58 1.0000 . ?
C64 C65 1.510(5) . ?
C64 C69 1.522(5) . ?
C64 H64 1.0000 . ?
C5 C6 1.404(5) . ?
C5 C10 1.420(5) . ?
C17 C18 1.400(5) . ?
C17 C22 1.428(5) . ?
C49 C48 1.374(5) . ?
C49 C54 1.511(5) . ?
C33 C38 1.403(5) . ?
C33 C34 1.404(5) . ?
C6 C7 1.393(5) . ?
C6 C11 1.521(5) . ?
C18 C19 1.388(5) . ?
C18 C23 1.527(6) . ?
C10 C9 1.392(5) . ?
C10 C14 1.511(5) . ?
C22 C21 1.385(6) . ?
C22 C26 1.500(6) . ?
C14 C15 1.517(6) . ?
C14 C16 1.540(6) . ?
C14 H14 1.0000 . ?
C38 C37 1.381(6) . ?
C38 C42 1.524(6) . ?
C54 C56 1.522(6) . ?
C54 C55 1.551(6) . ?
C54 H54 1.0000 . ?
C65 C66 1.527(5) . ?
C65 H65A 0.9900 . ?
C65 H65B 0.9900 . ?
C34 C35 1.383(6) . ?
C34 C39 1.531(6) . ?
C45 C46 1.394(5) . ?
C45 C51 1.517(6) . ?
C73 C72 1.480(5) . ?
C73 H73A 0.9900 . ?
C73 H73B 0.9900 . ?
C19 C20 1.368(7) . ?
C19 H19 0.9500 . ?
C26 C27 1.523(6) . ?
C26 C28 1.527(6) . ?
C26 H26 1.0000 . ?
C11 C12 1.506(6) . ?
C11 C13 1.523(6) . ?
C11 H11 1.0000 . ?
C23 C25 1.526(6) . ?
C23 C24 1.528(6) . ?
C23 H23 1.0000 . ?
C32 H32A 0.9800 . ?
C32 H32B 0.9800 . ?
C32 H32C 0.9800 . ?
C4 H4A 0.9800 . ?
C4 H4B 0.9800 . ?
C4 H4C 0.9800 . ?
C48 C47 1.352(6) . ?
C48 H48 0.9500 . ?
C31 H31A 0.9800 . ?
C31 H31B 0.9800 . ?
C31 H31C 0.9800 . ?
C3 H3A 0.9800 . ?
C3 H3B 0.9800 . ?
C3 H3C 0.9800 . ?
C59 C60 1.544(6) . ?
C59 H59A 0.9900 . ?
C59 H59B 0.9900 . ?
C35 C36 1.363(7) . ?
C35 H35 0.9500 . ?
C7 C8 1.353(6) . ?
C7 H7 0.9500 . ?
C70 C71 1.494(6) . ?
C70 H70A 0.9900 . ?
C70 H70B 0.9900 . ?
C66 C67 1.495(6) . ?
C66 H66A 0.9900 . ?
C66 H66B 0.9900 . ?
C9 C8 1.364(6) . ?
C9 H9 0.9500 . ?
C42 C43 1.474(7) . ?
C42 C44 1.484(9) . ?
C42 H42 1.0000 . ?
C46 C47 1.378(7) . ?
C46 H46 0.9500 . ?
C21 C20 1.381(7) . ?
C21 H21 0.9500 . ?
C8 H8 0.9500 . ?
C47 H47 0.9500 . ?
C51 C52 1.523(7) . ?
C51 C53 1.527(6) . ?
C51 H51 1.0000 . ?
C69 C68 1.519(6) . ?
C69 H69A 0.9900 . ?
C69 H69B 0.9900 . ?
C37 C36 1.351(7) . ?
C37 H37 0.9500 . ?
C67 C68 1.513(7) . ?
C67 H67A 0.9900 . ?
C67 H67B 0.9900 . ?
C36 H36 0.9500 . ?
C56 H56A 0.9800 . ?
C56 H56B 0.9800 . ?
C56 H56C 0.9800 . ?
C28 H28A 0.9800 . ?
C28 H28B 0.9800 . ?
C28 H28C 0.9800 . ?
C20 H20 0.9500 . ?
C16 H16A 0.9800 . ?
C16 H16B 0.9800 . ?
C16 H16C 0.9800 . ?
C39 C41 1.493(7) . ?
C39 C40 1.495(8) . ?
C39 H39 1.0000 . ?
C63 C62 1.535(6) . ?
C63 H63A 0.9900 . ?
C63 H63B 0.9900 . ?
C27 H27A 0.9800 . ?
C27 H27B 0.9800 . ?
C27 H27C 0.9800 . ?
C71 C72 1.481(7) . ?
C71 H71A 0.9900 . ?
C71 H71B 0.9900 . ?
C13 H13A 0.9800 . ?
C13 H13B 0.9800 . ?
C13 H13C 0.9800 . ?
C72 H72A 0.9900 . ?
C72 H72B 0.9900 . ?
C12 H12A 0.9800 . ?
C12 H12B 0.9800 . ?
C12 H12C 0.9800 . ?
C55 H55A 0.9800 . ?
C55 H55B 0.9800 . ?
C55 H55C 0.9800 . ?
C62 C61 1.505(7) . ?
C62 H62A 0.9900 . ?
C62 H62B 0.9900 . ?
C25 H25A 0.9800 . ?
C25 H25B 0.9800 . ?
C25 H25C 0.9800 . ?
C60 C61 1.509(8) . ?
C60 H60A 0.9900 . ?
C60 H60B 0.9900 . ?
C15 H15A 0.9800 . ?
C15 H15B 0.9800 . ?
C15 H15C 0.9800 . ?
C24 H24A 0.9800 . ?
C24 H24B 0.9800 . ?
C24 H24C 0.9800 . ?
C61 H61A 0.9900 . ?
C61 H61B 0.9900 . ?
C68 H68A 0.9900 . ?
C68 H68B 0.9900 . ?
C52 H52A 0.9800 . ?
C52 H52B 0.9800 . ?
C52 H52C 0.9800 . ?
C53 H53A 0.9800 . ?
C53 H53B 0.9800 . ?
C53 H53C 0.9800 . ?
C41 H41A 0.9800 . ?
C41 H41B 0.9800 . ?
C41 H41C 0.9800 . ?
C40 H40A 0.9800 . ?
C40 H40B 0.9800 . ?
C40 H40C 0.9800 . ?
C43 H43A 0.9800 . ?
C43 H43B 0.9800 . ?
C43 H43C 0.9800 . ?
C44 H44A 0.9800 . ?
C44 H44B 0.9800 . ?
C44 H44C 0.9800 . ?

loop_
_platon_squeeze_void_nr
_platon_squeeze_void_average_x
_platon_squeeze_void_average_y
_platon_squeeze_void_average_z
_platon_squeeze_void_volume
_platon_squeeze_void_count_electrons
_platon_squeeze_void_content
1 0.250 0.250 0.000 324 48 ' '
2 0.500 0.112 0.250 410 47 ' '
3 0.750 0.250 0.500 324 48 ' '
4 0.250 -0.250 0.500 324 48 ' '
5 0.500 -0.112 0.750 411 47 ' '
6 0.750 -0.250 1.000 324 48 ' '
7 0.137 0.000 0.192 11 0 ' '
8 0.863 0.000 0.308 11 0 ' '
9 0.137 0.000 0.692 11 0 ' '
10 0.863 0.000 0.808 11 0 ' '
11 0.621 0.126 0.055 11 0 ' '
12 0.379 0.126 0.445 11 0 ' '
13 0.000 0.388 0.750 411 47 ' '
14 0.000 0.612 0.250 410 47 ' '
15 0.121 0.374 0.555 11 0 ' '
16 0.879 0.373 0.945 11 0 ' '
17 0.637 0.500 0.192 11 0 ' '
18 0.363 0.500 0.308 11 0 ' '
19 0.637 0.500 0.692 11 0 ' '
20 0.363 0.500 0.808 11 0 ' '
21 0.121 0.626 0.055 11 0 ' '
22 0.879 0.626 0.445 11 0 ' '
23 0.621 0.874 0.555 11 0 ' '
24 0.379 0.873 0.945 11 0 ' '
